data_4002704
loop_
_publ_author_name
'Zhang, Min'
'Su, Xin'
'Mutailipu, Miriding'
'Yang, Zhihua'
'Pan, Shilie'

_publ_section_title
;
 Bi3OF3(IO3)4: Metal Oxyiodate Fluoride Featuring a Carbon-Nanotube-like
 Topological Structure with Large Second Harmonic Generation Response
;
_journal_issue 3
_journal_name_full 'Chemistry of Materials'
_journal_page_first 945
_journal_paper_doi 10.1021/acs.chemmater.6b05468
_journal_volume 29
_journal_year 2017
_chemical_formula_sum 'Bi3 F3 I4 O13'
_chemical_formula_weight 1399.54
_chemical_name_systematic
; 
 ? 
;
_space_group_IT_number 186
_symmetry_cell_setting hexagonal
_symmetry_space_group_name_Hall 'P 6c -2c'
_symmetry_space_group_name_H-M 'P 63 m c'
_atom_sites_solution_hydrogens none
_atom_sites_solution_primary direct
_atom_sites_solution_secondary difmap
_audit_creation_method SHELXL-97
_cell_angle_alpha 90.00
_cell_angle_beta 90.00
_cell_angle_gamma 120.00
_cell_formula_units_Z 2
_cell_length_a 10.8797(12)
_cell_length_b 10.8797(12)
_cell_length_c 6.9926(15)
_cell_measurement_reflns_used 2523
_cell_measurement_temperature 296(2)
_cell_measurement_theta_max 29.26
_cell_measurement_theta_min 3.63
_cell_volume 716.81(19)
_computing_cell_refinement 'Bruker SMART'
_computing_data_collection 'Bruker SMART'
_computing_data_reduction 'Bruker SAINT'
_computing_molecular_graphics 'Bruker SHELXTL'
_computing_publication_material 'Bruker SHELXTL'
_computing_structure_refinement 'Bruker SHELXTL'
_computing_structure_solution 'Bruker SHELXTL'
_diffrn_ambient_temperature 296(2)
_diffrn_measured_fraction_theta_full 0.990
_diffrn_measured_fraction_theta_max 0.990
_diffrn_measurement_device_type 'CCD area detector'
_diffrn_measurement_method 'phi and omega scans'
_diffrn_radiation_monochromator graphite
_diffrn_radiation_source 'fine-focus sealed tube'
_diffrn_radiation_type MoK\a
_diffrn_radiation_wavelength 0.71073
_diffrn_reflns_av_R_equivalents 0.0386
_diffrn_reflns_av_sigmaI/netI 0.0322
_diffrn_reflns_limit_h_max 14
_diffrn_reflns_limit_h_min -14
_diffrn_reflns_limit_k_max 14
_diffrn_reflns_limit_k_min -8
_diffrn_reflns_limit_l_max 9
_diffrn_reflns_limit_l_min -9
_diffrn_reflns_number 4433
_diffrn_reflns_theta_full 29.28
_diffrn_reflns_theta_max 29.28
_diffrn_reflns_theta_min 2.16
_exptl_absorpt_coefficient_mu 45.451
_exptl_absorpt_correction_T_max 0.2142
_exptl_absorpt_correction_T_min 0.1054
_exptl_absorpt_correction_type numerical
_exptl_absorpt_process_details face-indexed
_exptl_crystal_colour colourless
_exptl_crystal_density_diffrn 6.484
_exptl_crystal_density_method 'not measured'
_exptl_crystal_description block
_exptl_crystal_F_000 1184
_exptl_crystal_size_max 0.09
_exptl_crystal_size_mid 0.05
_exptl_crystal_size_min 0.05
_refine_diff_density_max 1.652
_refine_diff_density_min -1.187
_refine_diff_density_rms 0.236
_refine_ls_abs_structure_details 'Flack H D (1983), Acta Cryst. A39, 876-881'
_refine_ls_abs_structure_Flack 0.00
_refine_ls_extinction_method none
_refine_ls_goodness_of_fit_ref 1.042
_refine_ls_hydrogen_treatment none
_refine_ls_matrix_type full
_refine_ls_number_parameters 46
_refine_ls_number_reflns 726
_refine_ls_number_restraints 1
_refine_ls_restrained_S_all 1.041
_refine_ls_R_factor_all 0.0304
_refine_ls_R_factor_gt 0.0290
_refine_ls_shift/su_max 0.000
_refine_ls_shift/su_mean 0.000
_refine_ls_structure_factor_coef Fsqd
_refine_ls_weighting_details 'calc w=1/[\s^2^(Fo^2^)+(0.0241P)^2^+22.4247P] where P=(Fo^2^+2Fc^2^)/3'
_refine_ls_weighting_scheme calc
_refine_ls_wR_factor_gt 0.0657
_refine_ls_wR_factor_ref 0.0664
_reflns_number_gt 699
_reflns_number_total 726
_reflns_threshold_expression >2sigma(I)
_cod_data_source_file cm6b05468_si_002.cif
_cod_data_source_block 66666666
_cod_depositor_comments
;
The following automatic conversions were performed:

'_symmetry_cell_setting' value 'Hexagonal' changed to 'hexagonal'
according to
/usr/data/users/saulius/crontab/automatic-downloads/rss-feeds/ACS/lib/dictionaries/cif_core.dic
dictionary named 'cif_core.dic' version 2.4.2 from 2011-04-26.

Automatic conversion script
Id: cif_fix_values 4268 2015-11-12 08:31:59Z antanas 

 Adding full bibliography for 4002704.cif.
;
_cod_original_sg_symbol_H-M 'P6(3)mc '
_cod_database_code 4002704

loop_
_symmetry_equiv_pos_as_xyz
'x, y, z'
'x-y, x, z+1/2'
'-y, x-y, z'
'-x, -y, z+1/2'
'-x+y, -x, z'
'y, -x+y, z+1/2'
'y, x, z+1/2'
'-x+y, y, z'
'-x, -x+y, z+1/2'
'-y, -x, z'
'x-y, -y, z+1/2'
'x, x-y, z'

loop_
_atom_site_label
_atom_site_type_symbol
_atom_site_fract_x
_atom_site_fract_y
_atom_site_fract_z
_atom_site_U_iso_or_equiv
_atom_site_adp_type
_atom_site_occupancy
_atom_site_symmetry_multiplicity
_atom_site_calc_flag
_atom_site_refinement_flags
Bi1 Bi 0.55268(3) 0.44732(3) 0.54079(9) 0.01307(15) Uani 1 2 d S
I1 I 0.28375(11) 0.14188(6) 0.25296(19) 0.0161(2) Uani 1 2 d S
I2 I 0.6667 0.3333 0.9950(2) 0.0109(4) Uani 1 6 d S
O1 O 0.6667 0.3333 0.476(3) 0.014(4) Uani 1 6 d S
O2 O 0.2258(19) 0.1129(9) 0.007(2) 0.034(4) Uani 1 2 d S
O3 O 0.5815(6) 0.4185(6) 0.8724(19) 0.018(3) Uani 1 2 d S
O4 O 0.4156(9) 0.3312(9) 0.2417(14) 0.0174(16) Uani 1 1 d .
F1 F 0.8024(6) 0.6047(12) 0.5875(14) 0.019(2) Uani 1 2 d S

loop_
_atom_site_aniso_label
_atom_site_aniso_U_11
_atom_site_aniso_U_22
_atom_site_aniso_U_33
_atom_site_aniso_U_23
_atom_site_aniso_U_13
_atom_site_aniso_U_12
Bi1 0.0152(2) 0.0152(2) 0.0122(2) -0.00038(14) 0.00038(14) 0.0102(2)
I1 0.0143(5) 0.0120(3) 0.0228(5) -0.0007(2) -0.0013(4) 0.0071(2)
I2 0.0122(5) 0.0122(5) 0.0082(8) 0.000 0.000 0.0061(2)
O1 0.014(6) 0.014(6) 0.013(9) 0.000 0.000 0.007(3)
O2 0.047(10) 0.036(6) 0.023(10) -0.010(4) -0.019(7) 0.023(5)
O3 0.025(5) 0.025(5) 0.016(6) -0.002(2) 0.002(2) 0.020(6)
O4 0.018(4) 0.010(4) 0.023(4) 0.001(4) -0.005(4) 0.006(3)
F1 0.021(4) 0.020(5) 0.014(5) 0.000(4) -0.0001(19) 0.010(3)

loop_
_atom_type_symbol
_atom_type_description
_atom_type_scat_dispersion_real
_atom_type_scat_dispersion_imag
_atom_type_scat_source
Bi Bi -4.1077 10.2566 'International Tables Vol C Tables 4.2.6.8 and 6.1.1.4'
I I -0.4742 1.8119 'International Tables Vol C Tables 4.2.6.8 and 6.1.1.4'
O O 0.0106 0.0060 'International Tables Vol C Tables 4.2.6.8 and 6.1.1.4'
F F 0.0171 0.0103 'International Tables Vol C Tables 4.2.6.8 and 6.1.1.4'

loop_
_geom_angle_atom_site_label_1
_geom_angle_atom_site_label_2
_geom_angle_atom_site_label_3
_geom_angle
_geom_angle_site_symmetry_1
_geom_angle_site_symmetry_3
O1 Bi1 O3 88.7(6) . .
O1 Bi1 F1 71.0(2) . 3_655
O3 Bi1 F1 77.6(3) . 3_655
O1 Bi1 F1 71.0(2) . .
O3 Bi1 F1 77.6(3) . .
F1 Bi1 F1 134.5(4) 3_655 .
O1 Bi1 O4 84.6(5) . .
O3 Bi1 O4 146.0(2) . .
F1 Bi1 O4 68.7(3) 3_655 .
F1 Bi1 O4 130.3(3) . .
O1 Bi1 O4 84.6(5) . 10_665
O3 Bi1 O4 146.0(2) . 10_665
F1 Bi1 O4 130.3(3) 3_655 10_665
F1 Bi1 O4 68.7(3) . 10_665
O4 Bi1 O4 66.5(4) . 10_665
O1 Bi1 O4 140.1(4) . 7
O3 Bi1 O4 68.9(3) . 7
F1 Bi1 O4 72.2(3) 3_655 7
F1 Bi1 O4 130.5(3) . 7
O4 Bi1 O4 95.9(3) . 7
O4 Bi1 O4 132.15(18) 10_665 7
O1 Bi1 O4 140.1(4) . 4_665
O3 Bi1 O4 68.9(3) . 4_665
F1 Bi1 O4 130.5(3) 3_655 4_665
F1 Bi1 O4 72.2(3) . 4_665
O4 Bi1 O4 132.15(18) . 4_665
O4 Bi1 O4 95.9(3) 10_665 4_665
O4 Bi1 O4 62.4(4) 7 4_665
O2 I1 O4 99.5(5) . .
O2 I1 O4 99.5(5) . 12
O4 I1 O4 94.3(6) . 12
O3 I2 O3 99.6(5) 5_665 .
O3 I2 O3 99.6(5) 5_665 3_655
O3 I2 O3 99.6(5) . 3_655
Bi1 O1 Bi1 115.9(4) 5_665 .
Bi1 O1 Bi1 115.9(4) 5_665 3_655
Bi1 O1 Bi1 115.9(4) . 3_655
I2 O3 Bi1 131.3(6) . .
I1 O4 Bi1 117.7(4) . .
I1 O4 Bi1 135.7(5) . 4_664
Bi1 O4 Bi1 102.0(3) . 4_664
Bi1 F1 Bi1 101.5(4) 5_665 .

loop_
_geom_bond_atom_site_label_1
_geom_bond_atom_site_label_2
_geom_bond_distance
_geom_bond_site_symmetry_2
Bi1 O1 2.195(5) .
Bi1 O3 2.382(13) .
Bi1 F1 2.401(7) 3_655
Bi1 F1 2.402(7) .
Bi1 O4 2.512(10) .
Bi1 O4 2.512(10) 10_665
Bi1 O4 2.658(9) 7
Bi1 O4 2.659(9) 4_665
I1 O2 1.803(15) .
I1 O4 1.831(8) .
I1 O4 1.831(8) 12
I2 O3 1.819(13) 5_665
I2 O3 1.819(13) .
I2 O3 1.819(13) 3_655
O1 Bi1 2.195(5) 5_665
O1 Bi1 2.195(5) 3_655
O4 Bi1 2.659(8) 4_664
F1 Bi1 2.401(7) 5_665

loop_
_geom_torsion_atom_site_label_1
_geom_torsion_atom_site_label_2
_geom_torsion_atom_site_label_3
_geom_torsion_atom_site_label_4
_geom_torsion
_geom_torsion_site_symmetry_1
_geom_torsion_site_symmetry_4
O3 Bi1 O1 Bi1 -70.3(8) . 5_665
F1 Bi1 O1 Bi1 -147.6(11) 3_655 5_665
F1 Bi1 O1 Bi1 7.0(7) . 5_665
O4 Bi1 O1 Bi1 143.1(9) . 5_665
O4 Bi1 O1 Bi1 76.2(8) 10_665 5_665
O4 Bi1 O1 Bi1 -124.2(4) 7 5_665
O4 Bi1 O1 Bi1 -16.5(14) 4_665 5_665
O3 Bi1 O1 Bi1 70.3(8) . 3_655
F1 Bi1 O1 Bi1 -7.0(7) 3_655 3_655
F1 Bi1 O1 Bi1 147.6(11) . 3_655
O4 Bi1 O1 Bi1 -76.2(8) . 3_655
O4 Bi1 O1 Bi1 -143.1(9) 10_665 3_655
O4 Bi1 O1 Bi1 16.5(14) 7 3_655
O4 Bi1 O1 Bi1 124.2(4) 4_665 3_655
O3 I2 O3 Bi1 50.8(4) 5_665 .
O3 I2 O3 Bi1 -50.8(4) 3_655 .
O1 Bi1 O3 I2 0.000(3) . .
F1 Bi1 O3 I2 70.8(2) 3_655 .
F1 Bi1 O3 I2 -70.8(2) . .
O4 Bi1 O3 I2 78.3(5) . .
O4 Bi1 O3 I2 -78.3(5) 10_665 .
O4 Bi1 O3 I2 146.3(2) 7 .
O4 Bi1 O3 I2 -146.3(2) 4_665 .
O2 I1 O4 Bi1 -177.5(5) . .
O4 I1 O4 Bi1 -77.1(6) 12 .
O2 I1 O4 Bi1 31.5(8) . 4_664
O4 I1 O4 Bi1 131.8(4) 12 4_664
O1 Bi1 O4 I1 74.5(5) . .
O3 Bi1 O4 I1 -5.1(9) . .
F1 Bi1 O4 I1 2.8(4) 3_655 .
F1 Bi1 O4 I1 133.7(4) . .
O4 Bi1 O4 I1 160.9(3) 10_665 .
O4 Bi1 O4 I1 -65.4(3) 7 .
O4 Bi1 O4 I1 -123.1(5) 4_665 .
O1 Bi1 O4 Bi1 -125.8(4) . 4_664
O3 Bi1 O4 Bi1 154.7(5) . 4_664
F1 Bi1 O4 Bi1 162.6(4) 3_655 4_664
F1 Bi1 O4 Bi1 -66.5(4) . 4_664
O4 Bi1 O4 Bi1 -39.4(4) 10_665 4_664
O4 Bi1 O4 Bi1 94.3(4) 7 4_664
O4 Bi1 O4 Bi1 36.6(4) 4_665 4_664
O1 Bi1 F1 Bi1 -5.8(6) . 5_665
O3 Bi1 F1 Bi1 87.1(4) . 5_665
F1 Bi1 F1 Bi1 28.8(8) 3_655 5_665
O4 Bi1 F1 Bi1 -70.7(5) . 5_665
O4 Bi1 F1 Bi1 -97.4(4) 10_665 5_665
O4 Bi1 F1 Bi1 134.7(3) 7 5_665
O4 Bi1 F1 Bi1 158.6(4) 4_665 5_665
